data_7055691
loop_
_publ_author_name
'Hong, Min'
'Chang, Guoliang'
'Li, Rui'
'Niu, Meiju'

_publ_section_title
;
 Anti-proliferative activity and DNA/BSA interactions of five mono- or
 di-organotin(iv) compounds derived from
 2-hydroxy-N&#x2032;-[(2-hydroxy-3-methoxyphenyl)methylidene]-benzohydrazone
;
_journal_issue 9
_journal_name_full 'New J. Chem.'
_journal_page_first 7889
_journal_paper_doi 10.1039/C6NJ00525J
_journal_volume 40
_journal_year 2016
_chemical_formula_sum 'C40 H52 Cl2 N4 O11 Sn2'
_chemical_formula_weight 1073.14
_chemical_name_systematic
; 
 ? 
;
_space_group_IT_number 2
_symmetry_cell_setting triclinic
_symmetry_space_group_name_Hall '-P 1'
_symmetry_space_group_name_H-M 'P -1'
_atom_sites_solution_hydrogens geom
_atom_sites_solution_primary direct
_atom_sites_solution_secondary difmap
_audit_block_doi 10.5517/ccdc.csd.cc1kl1dl
_audit_creation_method SHELXL-97
_audit_update_record
;
2016-07-11 deposited with the CCDC.
2016-07-15 downloaded from the CCDC.
;
_cell_angle_alpha 106.805(2)
_cell_angle_beta 94.6880(10)
_cell_angle_gamma 109.026(2)
_cell_formula_units_Z 1
_cell_length_a 8.6712(9)
_cell_length_b 11.7022(11)
_cell_length_c 12.4241(13)
_cell_measurement_reflns_used 3622
_cell_measurement_temperature 298(2)
_cell_measurement_theta_max 27.999
_cell_measurement_theta_min 3.1975
_cell_volume 1119.2(2)
_computing_cell_refinement 'Bruker SMART'
_computing_data_collection 'Bruker SMART'
_computing_data_reduction 'Bruker SHELXTL'
_computing_molecular_graphics 'Bruker SHELXTL'
_computing_publication_material 'Bruker SHELXTL'
_computing_structure_refinement 'SHELXL-97 (Sheldrick, 1997)'
_computing_structure_solution 'SHELXS-97 (Sheldrick, 1990)'
_diffrn_ambient_temperature 298(2)
_diffrn_measured_fraction_theta_full 0.982
_diffrn_measured_fraction_theta_max 0.982
_diffrn_measurement_device_type 'CCD area detector'
_diffrn_measurement_method 'phi and omega scans'
_diffrn_radiation_monochromator graphite
_diffrn_radiation_source 'fine-focus sealed tube'
_diffrn_radiation_type MoK\a
_diffrn_radiation_wavelength 0.71073
_diffrn_reflns_av_R_equivalents 0.0368
_diffrn_reflns_av_unetI/netI 0.0422
_diffrn_reflns_limit_h_max 9
_diffrn_reflns_limit_h_min -10
_diffrn_reflns_limit_k_max 13
_diffrn_reflns_limit_k_min -13
_diffrn_reflns_limit_l_max 14
_diffrn_reflns_limit_l_min -14
_diffrn_reflns_number 5742
_diffrn_reflns_theta_full 25.02
_diffrn_reflns_theta_max 25.02
_diffrn_reflns_theta_min 2.14
_exptl_absorpt_coefficient_mu 1.296
_exptl_absorpt_correction_T_max 0.9148
_exptl_absorpt_correction_T_min 0.8098
_exptl_absorpt_correction_type multi-scan
_exptl_absorpt_process_details sadabs
_exptl_crystal_colour yellow
_exptl_crystal_density_diffrn 1.592
_exptl_crystal_density_method 'not measured'
_exptl_crystal_description block
_exptl_crystal_F_000 542
_exptl_crystal_size_max 0.17
_exptl_crystal_size_mid 0.13
_exptl_crystal_size_min 0.07
_refine_diff_density_max 1.454
_refine_diff_density_min -1.540
_refine_diff_density_rms 0.120
_refine_ls_extinction_method none
_refine_ls_goodness_of_fit_ref 1.018
_refine_ls_hydrogen_treatment constr
_refine_ls_matrix_type full
_refine_ls_number_parameters 283
_refine_ls_number_reflns 3888
_refine_ls_number_restraints 13
_refine_ls_restrained_S_all 1.019
_refine_ls_R_factor_all 0.0518
_refine_ls_R_factor_gt 0.0459
_refine_ls_shift/su_max 0.001
_refine_ls_shift/su_mean 0.000
_refine_ls_structure_factor_coef Fsqd
_refine_ls_weighting_details 'calc w=1/[\s^2^(Fo^2^)+(0.0915P)^2^+0.0000P] where P=(Fo^2^+2Fc^2^)/3'
_refine_ls_weighting_scheme calc
_refine_ls_wR_factor_gt 0.1200
_refine_ls_wR_factor_ref 0.1248
_reflns_number_gt 3394
_reflns_number_total 3888
_reflns_threshold_expression >2sigma(I)
_cod_data_source_file c6nj00525j2.cif
_cod_data_source_block 150603a
_cod_depositor_comments
;
The following automatic conversions were performed:

'_symmetry_cell_setting' value 'Triclinic' changed to 'triclinic'
according to
/usr/data/users/saulius/crontab/automatic-downloads/rss-feeds/RSC/lib/dictionaries/cif_core.dic
dictionary named 'cif_core.dic' version 2.4.2 from 2011-04-26.

Automatic conversion script
Id: cif_fix_values 4268 2015-11-12 08:31:59Z antanas 

 Adding full bibliography for 7055687--7055691.cif.
;
_cod_original_sg_symbol_H-M 'P-1   '
_cod_database_code 7055691

loop_
_symmetry_equiv_pos_as_xyz
'x, y, z'
'-x, -y, -z'

loop_
_atom_site_label
_atom_site_type_symbol
_atom_site_fract_x
_atom_site_fract_y
_atom_site_fract_z
_atom_site_U_iso_or_equiv
_atom_site_adp_type
_atom_site_occupancy
_atom_site_symmetry_multiplicity
_atom_site_calc_flag
_atom_site_refinement_flags
Sn1 Sn 0.98830(3) 0.83686(2) 0.12008(2) 0.03494(15) Uani 1 1 d .
Cl1 Cl 1.19044(17) 0.77384(13) 0.21306(12) 0.0535(3) Uani 1 1 d .
N1 N 0.7435(5) 0.5620(4) 0.0553(3) 0.0378(8) Uani 1 1 d .
N2 N 0.8658(5) 0.6378(3) 0.0113(3) 0.0349(8) Uani 1 1 d .
O1 O 0.5226(5) 0.3549(3) 0.0746(3) 0.0505(9) Uani 1 1 d .
H1 H 0.5900 0.3960 0.0442 0.076 Uiso 1 1 calc R
O2 O 0.8004(4) 0.7548(3) 0.2001(3) 0.0495(9) Uani 1 1 d .
O3 O 1.1074(4) 0.8590(3) -0.0117(3) 0.0410(7) Uani 1 1 d .
O4 O 1.3367(4) 0.9460(3) -0.1165(3) 0.0495(8) Uani 1 1 d .
O5 O 0.7767(4) 0.8600(3) 0.0145(3) 0.0469(8) Uani 1 1 d .
H5C H 0.6896 0.7928 -0.0138 0.056 Uiso 1 1 d R
H5D H 0.7476 0.9223 0.0468 0.056 Uiso 1 1 d R
O6 O 0.5816(19) -0.0697(13) 0.5716(12) 0.121(4) Uani 0.50 1 d PDU
H6 H 0.6303 0.0041 0.6154 0.145 Uiso 0.50 1 calc PR
C1 C 0.5085(6) 0.4364(5) 0.1744(4) 0.0421(11) Uani 1 1 d .
C2 C 0.4015(7) 0.3833(6) 0.2392(5) 0.0554(14) Uani 1 1 d .
H2 H 0.3421 0.2953 0.2139 0.067 Uiso 1 1 calc R
C3 C 0.3827(7) 0.4599(6) 0.3405(5) 0.0623(15) Uani 1 1 d .
H3 H 0.3111 0.4231 0.3832 0.075 Uiso 1 1 calc R
C4 C 0.4688(8) 0.5904(6) 0.3794(5) 0.0674(17) Uani 1 1 d .
H4 H 0.4547 0.6418 0.4476 0.081 Uiso 1 1 calc R
C5 C 0.5761(7) 0.6440(5) 0.3162(5) 0.0553(13) Uani 1 1 d .
H5 H 0.6345 0.7322 0.3425 0.066 Uiso 1 1 calc R
C6 C 0.5991(6) 0.5685(4) 0.2129(4) 0.0387(10) Uani 1 1 d .
C7 C 0.7217(5) 0.6329(4) 0.1531(4) 0.0365(10) Uani 1 1 d .
C8 C 0.8991(6) 0.5793(4) -0.0845(4) 0.0387(10) Uani 1 1 d .
H8 H 0.8376 0.4921 -0.1191 0.046 Uiso 1 1 calc R
C9 C 1.0239(6) 0.6390(4) -0.1411(4) 0.0391(10) Uani 1 1 d .
C10 C 1.1225(6) 0.7711(4) -0.1016(4) 0.0341(9) Uani 1 1 d .
C11 C 1.2458(6) 0.8166(5) -0.1630(4) 0.0405(10) Uani 1 1 d .
C12 C 1.2671(7) 0.7355(5) -0.2613(5) 0.0509(13) Uani 1 1 d .
H12 H 1.3479 0.7675 -0.3009 0.061 Uiso 1 1 calc R
C13 C 1.1676(7) 0.6062(5) -0.3007(4) 0.0533(13) Uani 1 1 d .
H13 H 1.1817 0.5518 -0.3671 0.064 Uiso 1 1 calc R
C14 C 1.0487(7) 0.5576(5) -0.2429(4) 0.0477(12) Uani 1 1 d .
H14 H 0.9835 0.4706 -0.2704 0.057 Uiso 1 1 calc R
C15 C 1.4785(8) 1.0003(6) -0.1611(5) 0.0672(17) Uani 1 1 d .
H15A H 1.5502 0.9526 -0.1622 0.101 Uiso 1 1 calc R
H15B H 1.5375 1.0879 -0.1135 0.101 Uiso 1 1 calc R
H15C H 1.4433 0.9968 -0.2376 0.101 Uiso 1 1 calc R
C16 C 1.0689(6) 1.0329(4) 0.2244(4) 0.0370(10) Uani 1 1 d .
H16A H 1.1888 1.0656 0.2488 0.044 Uiso 1 1 calc R
H16B H 1.0432 1.0811 0.1785 0.044 Uiso 1 1 calc R
C17 C 0.9914(7) 1.0569(5) 0.3299(4) 0.0456(11) Uani 1 1 d .
H17A H 1.0086 1.0036 0.3732 0.055 Uiso 1 1 calc R
H17B H 0.8725 1.0325 0.3062 0.055 Uiso 1 1 calc R
C18 C 1.0657(8) 1.1970(5) 0.4063(4) 0.0525(13) Uani 1 1 d .
H18A H 1.0549 1.2503 0.3614 0.063 Uiso 1 1 calc R
H18B H 1.1833 1.2196 0.4336 0.063 Uiso 1 1 calc R
C19 C 0.9817(10) 1.2252(6) 0.5094(6) 0.084(2) Uani 1 1 d .
H19A H 0.8657 1.2049 0.4829 0.126 Uiso 1 1 calc R
H19B H 1.0330 1.3144 0.5548 0.126 Uiso 1 1 calc R
H19C H 0.9937 1.1739 0.5551 0.126 Uiso 1 1 calc R
C20 C 0.528(2) -0.0436(19) 0.4750(15) 0.072(5) Uani 0.50 1 d PDU
H20A H 0.4377 -0.1188 0.4255 0.086 Uiso 0.50 1 d PR
H20B H 0.6155 -0.0214 0.4338 0.086 Uiso 0.50 1 d PR
C21 C 0.471(5) 0.068(3) 0.500(2) 0.156(14) Uani 0.50 1 d P
H21A H 0.4288 0.0892 0.4378 0.235 Uiso 0.50 1 d PR
H21B H 0.3844 0.0439 0.5422 0.235 Uiso 0.50 1 d PR
H21C H 0.5626 0.1415 0.5505 0.235 Uiso 0.50 1 d PR

loop_
_atom_site_aniso_label
_atom_site_aniso_U_11
_atom_site_aniso_U_22
_atom_site_aniso_U_33
_atom_site_aniso_U_23
_atom_site_aniso_U_13
_atom_site_aniso_U_12
Sn1 0.0386(2) 0.0250(2) 0.0342(2) 0.00806(14) 0.01108(14) 0.00344(14)
Cl1 0.0517(7) 0.0431(7) 0.0603(8) 0.0223(6) -0.0003(6) 0.0089(6)
N1 0.039(2) 0.029(2) 0.040(2) 0.0128(16) 0.0078(16) 0.0042(16)
N2 0.040(2) 0.0236(18) 0.037(2) 0.0120(15) 0.0120(16) 0.0048(16)
O1 0.050(2) 0.0338(19) 0.055(2) 0.0180(16) 0.0064(17) -0.0020(15)
O2 0.057(2) 0.0287(18) 0.052(2) 0.0102(15) 0.0262(17) 0.0011(15)
O3 0.0488(19) 0.0317(17) 0.0398(17) 0.0131(14) 0.0216(15) 0.0072(15)
O4 0.047(2) 0.042(2) 0.054(2) 0.0151(16) 0.0241(16) 0.0068(16)
O5 0.0388(18) 0.0284(17) 0.061(2) 0.0058(15) 0.0014(16) 0.0060(14)
O6 0.138(8) 0.106(8) 0.119(8) 0.031(6) 0.009(7) 0.055(6)
C1 0.039(3) 0.038(3) 0.046(3) 0.020(2) 0.000(2) 0.006(2)
C2 0.043(3) 0.048(3) 0.067(4) 0.031(3) 0.008(3) -0.005(2)
C3 0.055(3) 0.066(4) 0.061(3) 0.034(3) 0.020(3) 0.002(3)
C4 0.071(4) 0.065(4) 0.058(4) 0.023(3) 0.030(3) 0.007(3)
C5 0.059(3) 0.040(3) 0.059(3) 0.017(2) 0.024(3) 0.006(2)
C6 0.037(2) 0.034(2) 0.043(3) 0.017(2) 0.007(2) 0.006(2)
C7 0.035(2) 0.029(2) 0.041(2) 0.0132(19) 0.0056(19) 0.0054(19)
C8 0.044(3) 0.024(2) 0.041(3) 0.0076(19) 0.004(2) 0.0070(19)
C9 0.047(3) 0.033(2) 0.041(2) 0.0155(19) 0.014(2) 0.016(2)
C10 0.038(2) 0.033(2) 0.032(2) 0.0119(18) 0.0068(18) 0.0129(19)
C11 0.040(3) 0.044(3) 0.042(3) 0.017(2) 0.012(2) 0.018(2)
C12 0.060(3) 0.056(3) 0.049(3) 0.021(3) 0.027(3) 0.031(3)
C13 0.065(3) 0.055(3) 0.042(3) 0.010(2) 0.020(3) 0.028(3)
C14 0.059(3) 0.033(3) 0.046(3) 0.007(2) 0.013(2) 0.016(2)
C15 0.059(4) 0.066(4) 0.067(4) 0.022(3) 0.030(3) 0.007(3)
C16 0.040(2) 0.019(2) 0.041(2) 0.0087(18) 0.010(2) -0.0034(18)
C17 0.053(3) 0.036(3) 0.040(3) 0.009(2) 0.013(2) 0.010(2)
C18 0.067(3) 0.039(3) 0.040(3) 0.004(2) 0.009(2) 0.013(3)
C19 0.125(6) 0.054(4) 0.062(4) 0.006(3) 0.037(4) 0.028(4)
C20 0.075(7) 0.071(8) 0.068(9) 0.027(6) 0.002(6) 0.026(6)
C21 0.32(4) 0.18(3) 0.057(11) 0.054(13) 0.025(16) 0.19(3)

loop_
_atom_type_symbol
_atom_type_description
_atom_type_scat_dispersion_real
_atom_type_scat_dispersion_imag
_atom_type_scat_source
C C 0.0033 0.0016 'International Tables Vol C Tables 4.2.6.8 and 6.1.1.4'
H H 0.0000 0.0000 'International Tables Vol C Tables 4.2.6.8 and 6.1.1.4'
N N 0.0061 0.0033 'International Tables Vol C Tables 4.2.6.8 and 6.1.1.4'
O O 0.0106 0.0060 'International Tables Vol C Tables 4.2.6.8 and 6.1.1.4'
Cl Cl 0.1484 0.1585 'International Tables Vol C Tables 4.2.6.8 and 6.1.1.4'
Sn Sn -0.6537 1.4246 'International Tables Vol C Tables 4.2.6.8 and 6.1.1.4'

loop_
_geom_angle_atom_site_label_1
_geom_angle_atom_site_label_2
_geom_angle_atom_site_label_3
_geom_angle
_geom_angle_site_symmetry_1
_geom_angle_site_symmetry_3
O3 Sn1 O2 157.23(15) . .
O3 Sn1 C16 98.84(15) . .
O2 Sn1 C16 100.38(15) . .
O3 Sn1 N2 85.36(13) . .
O2 Sn1 N2 73.93(13) . .
C16 Sn1 N2 170.68(16) . .
O3 Sn1 O5 84.15(13) . .
O2 Sn1 O5 83.70(14) . .
C16 Sn1 O5 90.15(16) . .
N2 Sn1 O5 81.96(13) . .
O3 Sn1 Cl1 95.43(10) . .
O2 Sn1 Cl1 93.35(11) . .
C16 Sn1 Cl1 99.46(14) . .
N2 Sn1 Cl1 88.35(10) . .
O5 Sn1 Cl1 170.31(9) . .
C7 N1 N2 110.6(4) . .
C8 N2 N1 116.6(4) . .
C8 N2 Sn1 128.1(3) . .
N1 N2 Sn1 115.1(3) . .
C1 O1 H1 109.5 . .
C7 O2 Sn1 115.5(3) . .
C10 O3 Sn1 129.9(3) . .
C11 O4 C15 119.2(4) . .
Sn1 O5 H5C 115.0 . .
Sn1 O5 H5D 116.4 . .
H5C O5 H5D 108.3 . .
C21 O6 C20 11(2) 2_656 .
C21 O6 H6 109.5 2_656 .
C20 O6 H6 99.2 . .
O1 C1 C2 117.7(4) . .
O1 C1 C6 122.4(4) . .
C2 C1 C6 119.8(5) . .
C3 C2 C1 120.5(5) . .
C3 C2 H2 119.8 . .
C1 C2 H2 119.8 . .
C2 C3 C4 120.8(5) . .
C2 C3 H3 119.6 . .
C4 C3 H3 119.6 . .
C3 C4 C5 119.3(6) . .
C3 C4 H4 120.4 . .
C5 C4 H4 120.4 . .
C4 C5 C6 121.4(5) . .
C4 C5 H5 119.3 . .
C6 C5 H5 119.3 . .
C1 C6 C5 118.2(4) . .
C1 C6 C7 123.8(4) . .
C5 C6 C7 117.9(4) . .
O2 C7 N1 124.5(4) . .
O2 C7 C6 117.4(4) . .
N1 C7 C6 118.2(4) . .
N2 C8 C9 125.0(4) . .
N2 C8 H8 117.5 . .
C9 C8 H8 117.5 . .
C10 C9 C14 118.9(4) . .
C10 C9 C8 124.2(4) . .
C14 C9 C8 117.0(4) . .
O3 C10 C9 125.4(4) . .
O3 C10 C11 116.2(4) . .
C9 C10 C11 118.4(4) . .
O4 C11 C12 124.7(4) . .
O4 C11 C10 113.9(4) . .
C12 C11 C10 121.4(5) . .
C11 C12 C13 119.8(5) . .
C11 C12 H12 120.1 . .
C13 C12 H12 120.1 . .
C14 C13 C12 120.8(5) . .
C14 C13 H13 119.6 . .
C12 C13 H13 119.6 . .
C13 C14 C9 120.7(5) . .
C13 C14 H14 119.6 . .
C9 C14 H14 119.6 . .
O4 C15 H15A 109.5 . .
O4 C15 H15B 109.5 . .
H15A C15 H15B 109.5 . .
O4 C15 H15C 109.5 . .
H15A C15 H15C 109.5 . .
H15B C15 H15C 109.5 . .
C17 C16 Sn1 114.4(3) . .
C17 C16 H16A 108.7 . .
Sn1 C16 H16A 108.7 . .
C17 C16 H16B 108.7 . .
Sn1 C16 H16B 108.7 . .
H16A C16 H16B 107.6 . .
C16 C17 C18 111.8(4) . .
C16 C17 H17A 109.3 . .
C18 C17 H17A 109.3 . .
C16 C17 H17B 109.3 . .
C18 C17 H17B 109.3 . .
H17A C17 H17B 107.9 . .
C17 C18 C19 112.7(5) . .
C17 C18 H18A 109.1 . .
C19 C18 H18A 109.1 . .
C17 C18 H18B 109.1 . .
C19 C18 H18B 109.1 . .
H18A C18 H18B 107.8 . .
C18 C19 H19A 109.5 . .
C18 C19 H19B 109.5 . .
H19A C19 H19B 109.5 . .
C18 C19 H19C 109.5 . .
H19A C19 H19C 109.5 . .
H19B C19 H19C 109.5 . .
C21 C20 C20 108(6) 2_656 2_656
C21 C20 O6 23(5) 2_656 .
C20 C20 O6 98.6(18) 2_656 .
C21 C20 C21 125(5) 2_656 .
C20 C20 C21 17.6(12) 2_656 .
O6 C20 C21 114.9(14) . .
C21 C20 H20A 85.9 2_656 .
C20 C20 H20A 110.2 2_656 .
O6 C20 H20A 108.5 . .
C21 C20 H20A 108.6 . .
C21 C20 H20B 120.8 2_656 .
C20 C20 H20B 118.2 2_656 .
O6 C20 H20B 111.5 . .
C21 C20 H20B 104.0 . .
H20A C20 H20B 109.1 . .
C20 C21 O6 147(8) 2_656 2_656
C20 C21 C20 55(5) 2_656 .
O6 C21 C20 109(2) 2_656 .
C20 C21 C21 42(4) 2_656 2_656
O6 C21 C21 119(3) 2_656 2_656
C20 C21 C21 12.4(12) . 2_656
C20 C21 H21A 157.6 2_656 .
O6 C21 H21A 12.3 2_656 .
C20 C21 H21A 119.0 . .
C21 C21 H21A 130.0 2_656 .
C20 C21 H21B 57.3 2_656 .
O6 C21 H21B 107.3 2_656 .
C20 C21 H21B 102.2 . .
C21 C21 H21B 91.9 2_656 .
H21A C21 H21B 109.5 . .
C20 C21 H21C 92.6 2_656 .
O6 C21 H21C 120.8 2_656 .
C20 C21 H21C 106.8 . .
C21 C21 H21C 104.5 2_656 .
H21A C21 H21C 109.5 . .
H21B C21 H21C 109.5 . .

loop_
_geom_bond_atom_site_label_1
_geom_bond_atom_site_label_2
_geom_bond_distance
_geom_bond_site_symmetry_2
Sn1 O3 2.040(3) .
Sn1 O2 2.088(3) .
Sn1 C16 2.126(4) .
Sn1 N2 2.171(4) .
Sn1 O5 2.302(3) .
Sn1 Cl1 2.4403(13) .
N1 C7 1.325(6) .
N1 N2 1.404(5) .
N2 C8 1.297(6) .
O1 C1 1.371(6) .
O1 H1 0.8200 .
O2 C7 1.289(5) .
O3 C10 1.330(5) .
O4 C11 1.374(6) .
O4 C15 1.424(6) .
O5 H5C 0.8500 .
O5 H5D 0.8500 .
O6 C21 0.98(2) 2_656
O6 C20 1.401(9) .
O6 H6 0.8200 .
C1 C2 1.390(7) .
C1 C6 1.398(7) .
C2 C3 1.375(9) .
C2 H2 0.9300 .
C3 C4 1.376(9) .
C3 H3 0.9300 .
C4 C5 1.379(8) .
C4 H4 0.9300 .
C5 C6 1.403(7) .
C5 H5 0.9300 .
C6 C7 1.477(6) .
C8 C9 1.439(6) .
C8 H8 0.9300 .
C9 C10 1.411(6) .
C9 C14 1.426(7) .
C10 C11 1.416(6) .
C11 C12 1.381(7) .
C12 C13 1.388(8) .
C12 H12 0.9300 .
C13 C14 1.369(7) .
C13 H13 0.9300 .
C14 H14 0.9300 .
C15 H15A 0.9600 .
C15 H15B 0.9600 .
C15 H15C 0.9600 .
C16 C17 1.517(7) .
C16 H16A 0.9700 .
C16 H16B 0.9700 .
C17 C18 1.522(7) .
C17 H17A 0.9700 .
C17 H17B 0.9700 .
C18 C19 1.531(8) .
C18 H18A 0.9700 .
C18 H18B 0.9700 .
C19 H19A 0.9600 .
C19 H19B 0.9600 .
C19 H19C 0.9600 .
C20 C21 0.48(2) 2_656
C20 C20 1.29(4) 2_656
C20 C21 1.504(19) .
C20 H20A 0.9600 .
C20 H20B 0.9599 .
C21 C20 0.48(2) 2_656
C21 O6 0.98(2) 2_656
C21 C21 1.82(4) 2_656
C21 H21A 0.9600 .
C21 H21B 0.9600 .
C21 H21C 0.9600 .
